data_2221929
loop_
_publ_author_name
'Hussain, Abid'
'Hameed, Shahid'
'Stoeckli-Evans, Helen'

_publ_section_title
;
 1-(4-Methoxyphenylsulfonyl)-5-methyl-5-phenylimidazolidine-2,4-dione
;
_journal_coeditor_code BT2941
_journal_issue 6
_journal_name_full 'Acta Crystallographica Section E'
_journal_page_first o1207
_journal_page_last o1208
_journal_paper_doi 10.1107/S1600536809016092
_journal_volume 65
_journal_year 2009
_chemical_formula_iupac 'C17 H16 N2 O5 S'
_chemical_formula_moiety 'C17 H16 N2 O5 S'
_chemical_formula_sum 'C17 H16 N2 O5 S'
_chemical_formula_weight 360.38
_chemical_melting_point_gt 471
_chemical_melting_point_lt 473
_chemical_name_systematic
;
1-(4-Methoxyphenylsulfonyl)-5-methyl-5-phenylimidazolidine-2,4-dione
;
_space_group_IT_number 4
_symmetry_cell_setting monoclinic
_symmetry_space_group_name_Hall 'P 2yb'
_symmetry_space_group_name_H-M 'P 1 21 1'
_atom_sites_solution_hydrogens geom
_atom_sites_solution_primary direct
_atom_sites_solution_secondary difmap
_audit_creation_method SHELXL-97
_cell_angle_alpha 90.00
_cell_angle_beta 99.373(12)
_cell_angle_gamma 90.00
_cell_formula_units_Z 4
_cell_length_a 6.2314(6)
_cell_length_b 17.5694(12)
_cell_length_c 15.5892(16)
_cell_measurement_reflns_used 8000
_cell_measurement_temperature 173(2)
_cell_measurement_theta_max 25.95
_cell_measurement_theta_min 2.60
_cell_volume 1683.9(3)
_computing_cell_refinement 'CELL in IPDS-I (Stoe & Cie, 2000)'
_computing_data_collection 'EXPOSE in IPDS-I (Stoe & Cie, 2000)'
_computing_data_reduction 'INTEGRATE in IPDS-I (Stoe & Cie, 2000)'
_computing_molecular_graphics 'PLATON (Spek, 2009)'
_computing_publication_material 'SHELXL97 (Sheldrick, 2008)'
_computing_structure_refinement 'SHELXL97 (Sheldrick, 2008)'
_computing_structure_solution 'SHELXS97 (Sheldrick, 2008)'
_diffrn_ambient_temperature 173(2)
_diffrn_measured_fraction_theta_full 0.988
_diffrn_measured_fraction_theta_max 0.988
_diffrn_measurement_device_type 'Stoe IPDS'
_diffrn_measurement_method '\f rotation'
_diffrn_radiation_monochromator graphite
_diffrn_radiation_source 'fine-focus sealed tube'
_diffrn_radiation_type MoK\a
_diffrn_radiation_wavelength 0.71073
_diffrn_reflns_av_R_equivalents 0.0332
_diffrn_reflns_av_sigmaI/netI 0.0687
_diffrn_reflns_limit_h_max 7
_diffrn_reflns_limit_h_min -7
_diffrn_reflns_limit_k_max 21
_diffrn_reflns_limit_k_min -20
_diffrn_reflns_limit_l_max 19
_diffrn_reflns_limit_l_min -19
_diffrn_reflns_number 13521
_diffrn_reflns_theta_full 26.06
_diffrn_reflns_theta_max 26.06
_diffrn_reflns_theta_min 2.65
_diffrn_standards_decay_% 0
_diffrn_standards_number 0
_exptl_absorpt_coefficient_mu 0.223
_exptl_absorpt_correction_type none
_exptl_crystal_colour colourless
_exptl_crystal_density_diffrn 1.421
_exptl_crystal_density_method 'not measured'
_exptl_crystal_description rod
_exptl_crystal_F_000 752
_exptl_crystal_size_max 0.38
_exptl_crystal_size_mid 0.30
_exptl_crystal_size_min 0.19
_refine_diff_density_max 0.169
_refine_diff_density_min -0.202
_refine_ls_abs_structure_details 'Flack (1983), 2987 Friedel pairs'
_refine_ls_abs_structure_Flack 0.06(5)
_refine_ls_extinction_coef 0.0042(4)
_refine_ls_extinction_expression Fc^*^=kFc[1+0.001xFc^2^\l^3^/sin(2\q)]^-1/4^
_refine_ls_extinction_method 'SHELXL97 (Sheldrick, 2008)'
_refine_ls_goodness_of_fit_ref 0.807
_refine_ls_hydrogen_treatment mixed
_refine_ls_matrix_type full
_refine_ls_number_parameters 465
_refine_ls_number_reflns 6394
_refine_ls_number_restraints 3
_refine_ls_restrained_S_all 0.807
_refine_ls_R_factor_all 0.0529
_refine_ls_R_factor_gt 0.0290
_refine_ls_shift/su_max 0.001
_refine_ls_shift/su_mean 0.000
_refine_ls_structure_factor_coef Fsqd
_refine_ls_weighting_details 'calc w=1/[\s^2^(Fo^2^)+(0.024P)^2^] where P=(Fo^2^+2Fc^2^)/3'
_refine_ls_weighting_scheme calc
_refine_ls_wR_factor_gt 0.0526
_refine_ls_wR_factor_ref 0.0584
_reflns_number_gt 4309
_reflns_number_total 6394
_reflns_threshold_expression I>2\s(I)
_cod_data_source_file bt2941.cif
_cod_data_source_block I
_cod_original_sg_symbol_H-M 'P 21'
_cod_database_code 2221929
_cod_database_fobs_code 2221929

loop_
_symmetry_equiv_pos_site_id
_symmetry_equiv_pos_as_xyz
1 x,y,z
2 -x,1/2+y,-z

loop_
_atom_site_aniso_label
_atom_site_aniso_U_11
_atom_site_aniso_U_22
_atom_site_aniso_U_33
_atom_site_aniso_U_12
_atom_site_aniso_U_13
_atom_site_aniso_U_23
S1 0.0318(3) 0.0308(4) 0.0350(3) 0.0037(3) 0.0081(3) 0.0046(3)
O1 0.0456(10) 0.0279(11) 0.0406(10) 0.0154(8) 0.0127(8) 0.0030(8)
O2 0.0309(9) 0.0458(13) 0.0475(11) -0.0090(9) 0.0062(8) 0.0103(10)
O3 0.0469(10) 0.0229(12) 0.0444(11) -0.0020(8) 0.0006(8) -0.0035(9)
O4 0.0650(12) 0.0332(12) 0.0448(11) 0.0118(10) -0.0093(9) 0.0037(10)
O5 0.0954(15) 0.0495(14) 0.0531(12) 0.0007(12) 0.0464(11) -0.0022(11)
N1 0.0297(10) 0.0221(13) 0.0300(11) 0.0007(8) 0.0046(9) -0.0009(9)
N2 0.0392(13) 0.0240(14) 0.0355(12) 0.0028(10) -0.0037(10) -0.0047(10)
C1 0.0356(13) 0.0231(16) 0.0305(13) 0.0035(13) 0.0038(10) -0.0040(12)
C2 0.0422(15) 0.0260(17) 0.0308(15) 0.0074(12) 0.0060(12) -0.0041(12)
C3 0.0352(13) 0.0192(15) 0.0315(14) 0.0022(10) 0.0068(11) 0.0020(11)
C4 0.0350(13) 0.0224(15) 0.0289(13) 0.0001(11) 0.0043(11) 0.0009(11)
C5 0.0381(15) 0.0392(19) 0.0462(17) -0.0060(13) 0.0092(13) -0.0137(14)
C6 0.0500(17) 0.055(2) 0.0410(16) 0.0091(15) 0.0136(13) -0.0104(14)
C7 0.083(2) 0.035(2) 0.0374(16) 0.0077(16) 0.0091(16) -0.0062(14)
C8 0.091(2) 0.046(2) 0.0474(19) -0.0311(18) 0.0097(18) -0.0166(16)
C9 0.0581(17) 0.041(2) 0.0479(17) -0.0172(15) 0.0152(14) -0.0016(15)
C10 0.0473(16) 0.0388(19) 0.0435(16) 0.0055(13) 0.0187(13) 0.0089(13)
C11 0.0329(12) 0.0241(15) 0.0346(13) -0.0004(12) 0.0078(10) 0.0022(12)
C12 0.0529(16) 0.0253(17) 0.0408(15) -0.0063(12) 0.0091(13) 0.0031(13)
C13 0.0721(19) 0.0257(17) 0.0390(15) -0.0021(14) 0.0175(14) -0.0040(12)
C14 0.0571(17) 0.0390(18) 0.0404(15) 0.0067(15) 0.0234(13) 0.0032(14)
C15 0.154(4) 0.048(2) 0.060(2) 0.012(2) 0.060(2) -0.0070(18)
C16 0.0553(17) 0.0359(19) 0.0496(17) -0.0069(13) 0.0235(13) -0.0008(14)
C17 0.0407(14) 0.0306(17) 0.0384(14) -0.0018(12) 0.0117(11) -0.0037(12)
S2 0.0317(3) 0.0336(4) 0.0382(4) 0.0030(3) 0.0073(3) -0.0010(3)
O6 0.0518(11) 0.0318(13) 0.0487(11) 0.0145(9) 0.0062(9) -0.0040(9)
O7 0.0269(9) 0.0545(13) 0.0501(11) -0.0038(9) 0.0101(8) 0.0012(10)
O8 0.0482(10) 0.0232(12) 0.0417(11) -0.0054(8) 0.0026(8) -0.0007(8)
O9 0.0500(10) 0.0287(12) 0.0367(10) 0.0005(9) 0.0024(8) 0.0032(9)
O10 0.0612(12) 0.0570(15) 0.0427(11) -0.0077(10) 0.0202(9) -0.0060(10)
N3 0.0325(10) 0.0199(13) 0.0335(11) -0.0013(8) 0.0064(9) -0.0012(9)
N4 0.0337(12) 0.0226(13) 0.0320(12) -0.0019(10) 0.0050(9) -0.0015(9)
C18 0.0330(13) 0.0269(17) 0.0284(13) 0.0023(12) 0.0085(10) -0.0048(12)
C19 0.0430(15) 0.0258(16) 0.0231(13) -0.0004(12) 0.0109(11) -0.0014(11)
C20 0.0325(13) 0.0228(15) 0.0325(14) -0.0023(10) 0.0114(11) -0.0041(11)
C21 0.0323(13) 0.0204(15) 0.0324(14) -0.0014(11) 0.0050(11) -0.0017(11)
C22 0.0345(13) 0.0394(18) 0.0334(14) -0.0009(12) 0.0090(11) -0.0068(12)
C23 0.0547(17) 0.0437(19) 0.0353(15) 0.0077(15) 0.0105(13) -0.0057(14)
C24 0.077(2) 0.0272(18) 0.0341(15) 0.0070(15) 0.0050(15) -0.0063(13)
C25 0.0674(19) 0.0307(19) 0.0450(17) -0.0152(14) -0.0007(15) -0.0053(14)
C26 0.0448(15) 0.0308(17) 0.0421(16) -0.0109(13) 0.0088(12) -0.0017(13)
C27 0.0479(16) 0.0352(19) 0.0494(18) -0.0030(13) 0.0242(14) -0.0004(13)
C28 0.0326(12) 0.0291(16) 0.0331(13) 0.0000(11) 0.0037(10) 0.0007(11)
C29 0.0328(13) 0.0308(16) 0.0371(14) -0.0056(11) 0.0033(11) 0.0006(12)
C30 0.0426(15) 0.0297(17) 0.0360(15) -0.0056(12) 0.0023(12) -0.0042(12)
C31 0.0429(14) 0.0403(18) 0.0303(14) -0.0028(13) 0.0088(11) 0.0005(12)
C32 0.0559(18) 0.088(3) 0.0501(17) -0.0130(19) 0.0212(14) 0.0026(18)
C33 0.0520(16) 0.055(2) 0.0409(16) -0.0264(14) 0.0131(13) -0.0059(14)
C34 0.0553(17) 0.0441(19) 0.0362(15) -0.0192(14) 0.0069(13) -0.0085(13)

loop_
_atom_site_type_symbol
_atom_site_label
_atom_site_fract_x
_atom_site_fract_y
_atom_site_fract_z
_atom_site_U_iso_or_equiv
_atom_site_thermal_displace_type
_atom_site_calc_flag
_atom_site_refinement_flags
_atom_site_occupancy
S S1 0.49288(9) 0.27479(4) 0.41621(4) 0.0322(2) Uani . . 1.000
O O1 0.5317(3) 0.19861(10) 0.39102(11) 0.0374(6) Uani . . 1.000
O O2 0.6619(3) 0.33014(11) 0.42511(11) 0.0414(6) Uani . . 1.000
O O3 0.0791(3) 0.20334(11) 0.32063(11) 0.0388(6) Uani . . 1.000
O O4 -0.0034(3) 0.43832(11) 0.19756(12) 0.0497(7) Uani . . 1.000
O O5 0.0979(3) 0.26824(12) 0.73090(12) 0.0622(8) Uani . . 1.000
N N1 0.3022(3) 0.30995(11) 0.33861(12) 0.0273(7) Uani . . 1.000
N N2 -0.0122(3) 0.31655(12) 0.24927(13) 0.0340(8) Uani . . 1.000
C C1 0.1190(4) 0.26883(16) 0.30444(15) 0.0299(8) Uani . . 1.000
C C2 0.0728(4) 0.38756(16) 0.24475(17) 0.0330(9) Uani . . 1.000
C C3 0.2862(4) 0.39125(14) 0.30845(15) 0.0285(8) Uani . . 1.000
C C4 0.2584(4) 0.44517(15) 0.38246(15) 0.0289(8) Uani . . 1.000
C C5 0.0795(4) 0.43753(17) 0.42345(17) 0.0409(10) Uani . . 1.000
C C6 0.0477(5) 0.48556(18) 0.49017(19) 0.0480(10) Uani . . 1.000
C C7 0.1927(5) 0.54235(18) 0.51559(19) 0.0519(11) Uani . . 1.000
C C8 0.3705(6) 0.55014(19) 0.4763(2) 0.0616(11) Uani . . 1.000
C C9 0.4043(5) 0.50230(18) 0.40945(18) 0.0483(10) Uani . . 1.000
C C10 0.4663(4) 0.41178(16) 0.25751(18) 0.0419(10) Uani . . 1.000
C C11 0.3765(4) 0.27369(15) 0.51029(15) 0.0303(8) Uani . . 1.000
C C12 0.4167(4) 0.33274(15) 0.56842(16) 0.0395(9) Uani . . 1.000
C C13 0.3248(5) 0.33334(16) 0.64261(17) 0.0447(10) Uani . . 1.000
C C14 0.1936(4) 0.27364(18) 0.65885(16) 0.0438(10) Uani . . 1.000
C C15 0.1345(7) 0.32823(19) 0.7938(2) 0.0826(16) Uani . . 1.000
C C16 0.1511(4) 0.21413(17) 0.60013(18) 0.0453(10) Uani . . 1.000
C C17 0.2418(4) 0.21460(15) 0.52550(16) 0.0360(9) Uani . . 1.000
S S2 0.17941(9) 0.16666(4) 0.07688(4) 0.0343(2) Uani . . 1.000
O O6 0.1557(3) 0.24522(10) 0.09316(11) 0.0443(7) Uani . . 1.000
O O7 0.0040(3) 0.11541(11) 0.07948(12) 0.0434(6) Uani . . 1.000
O O8 0.5996(3) 0.24274(10) 0.16846(11) 0.0382(6) Uani . . 1.000
O O9 0.7248(3) 0.00425(10) 0.27716(11) 0.0390(6) Uani . . 1.000
O O10 0.5175(3) 0.11964(11) -0.24698(12) 0.0523(7) Uani . . 1.000
N N3 0.3788(3) 0.13476(12) 0.15370(13) 0.0285(7) Uani . . 1.000
N N4 0.7059(3) 0.12965(12) 0.23550(12) 0.0295(7) Uani . . 1.000
C C18 0.5652(4) 0.17648(16) 0.18420(15) 0.0290(8) Uani . . 1.000
C C19 0.6295(4) 0.05719(16) 0.23806(15) 0.0300(8) Uani . . 1.000
C C20 0.4033(4) 0.05427(15) 0.18445(15) 0.0286(8) Uani . . 1.000
C C21 0.4028(4) -0.00248(14) 0.10977(15) 0.0284(8) Uani . . 1.000
C C22 0.5752(4) -0.00181(16) 0.06382(15) 0.0354(9) Uani . . 1.000
C C23 0.5797(4) -0.05236(18) -0.00387(17) 0.0442(10) Uani . . 1.000
C C24 0.4127(5) -0.10347(16) -0.02589(17) 0.0466(10) Uani . . 1.000
C C25 0.2398(5) -0.10367(18) 0.01867(19) 0.0488(11) Uani . . 1.000
C C26 0.2350(4) -0.05315(16) 0.08642(17) 0.0390(9) Uani . . 1.000
C C27 0.2452(5) 0.03531(17) 0.24687(19) 0.0424(10) Uani . . 1.000
C C28 0.2780(4) 0.15486(15) -0.02036(16) 0.0318(8) Uani . . 1.000
C C29 0.1934(4) 0.09875(15) -0.07862(16) 0.0338(8) Uani . . 1.000
C C30 0.2755(4) 0.08912(15) -0.15410(16) 0.0366(9) Uani . . 1.000
C C31 0.4463(4) 0.13473(15) -0.17102(16) 0.0375(9) Uani . . 1.000
C C32 0.6969(5) 0.1640(2) -0.26728(19) 0.0633(13) Uani . . 1.000
C C33 0.5329(4) 0.18981(17) -0.11248(17) 0.0487(10) Uani . . 1.000
C C34 0.4462(4) 0.19955(17) -0.03783(17) 0.0453(10) Uani . . 1.000
H H2N -0.143(3) 0.2979(16) 0.2234(17) 0.057(9) Uiso . . 1.000
H H5 -0.02360 0.39850 0.40540 0.0490 Uiso calc R 1.000
H H6 -0.07520 0.47900 0.51840 0.0580 Uiso calc R 1.000
H H7 0.16960 0.57630 0.56060 0.0620 Uiso calc R 1.000
H H8 0.47330 0.58910 0.49500 0.0740 Uiso calc R 1.000
H H9 0.52860 0.50890 0.38210 0.0580 Uiso calc R 1.000
H H10A 0.47220 0.37370 0.21200 0.0630 Uiso calc R 1.000
H H10B 0.60600 0.41290 0.29690 0.0630 Uiso calc R 1.000
H H10C 0.43690 0.46200 0.23070 0.0630 Uiso calc R 1.000
H H12 0.50880 0.37340 0.55720 0.0470 Uiso calc R 1.000
H H13 0.35120 0.37450 0.68240 0.0540 Uiso calc R 1.000
H H15A 0.29050 0.33220 0.81610 0.1240 Uiso calc R 1.000
H H15B 0.08230 0.37640 0.76630 0.1240 Uiso calc R 1.000
H H15C 0.05580 0.31710 0.84180 0.1240 Uiso calc R 1.000
H H16 0.05990 0.17330 0.61140 0.0540 Uiso calc R 1.000
H H17 0.21190 0.17440 0.48450 0.0430 Uiso calc R 1.000
H H4N 0.835(3) 0.1490(15) 0.2635(16) 0.053(9) Uiso . . 1.000
H H22 0.69070 0.03350 0.07890 0.0420 Uiso calc R 1.000
H H23 0.69830 -0.05180 -0.03520 0.0530 Uiso calc R 1.000
H H24 0.41700 -0.13860 -0.07190 0.0560 Uiso calc R 1.000
H H25 0.12350 -0.13850 0.00300 0.0590 Uiso calc R 1.000
H H26 0.11500 -0.05340 0.11700 0.0470 Uiso calc R 1.000
H H27A 0.09600 0.03590 0.21510 0.0640 Uiso calc R 1.000
H H27B 0.25970 0.07320 0.29360 0.0640 Uiso calc R 1.000
H H27C 0.27880 -0.01530 0.27190 0.0640 Uiso calc R 1.000
H H29 0.07880 0.06710 -0.06620 0.0410 Uiso calc R 1.000
H H30 0.21600 0.05140 -0.19480 0.0440 Uiso calc R 1.000
H H32A 0.82400 0.15630 -0.22210 0.0950 Uiso calc R 1.000
H H32B 0.65720 0.21800 -0.27000 0.0950 Uiso calc R 1.000
H H32C 0.73170 0.14780 -0.32360 0.0950 Uiso calc R 1.000
H H33 0.65070 0.22050 -0.12370 0.0580 Uiso calc R 1.000
H H34 0.50350 0.23790 0.00250 0.0540 Uiso calc R 1.000

loop_
_atom_type_symbol
_atom_type_description
_atom_type_scat_dispersion_real
_atom_type_scat_dispersion_imag
_atom_type_scat_source
C C 0.0033 0.0016 'International Tables Vol C Tables 4.2.6.8 and 6.1.1.4'
H H 0.0000 0.0000 'International Tables Vol C Tables 4.2.6.8 and 6.1.1.4'
N N 0.0061 0.0033 'International Tables Vol C Tables 4.2.6.8 and 6.1.1.4'
O O 0.0106 0.0060 'International Tables Vol C Tables 4.2.6.8 and 6.1.1.4'
S S 0.1246 0.1234 'International Tables Vol C Tables 4.2.6.8 and 6.1.1.4'

loop_
_geom_angle_atom_site_label_1
_geom_angle_atom_site_label_2
_geom_angle_atom_site_label_3
_geom_angle_site_symmetry_1
_geom_angle_site_symmetry_2
_geom_angle_site_symmetry_3
_geom_angle
_geom_angle_publ_flag
O1 S1 O2 . . . 120.78(12) no
O1 S1 N1 . . . 106.27(10) no
O1 S1 C11 . . . 109.54(12) no
O2 S1 N1 . . . 104.23(11) no
O2 S1 C11 . . . 109.21(12) no
N1 S1 C11 . . . 105.65(11) no
O7 S2 N3 . . . 104.59(11) no
O7 S2 C28 . . . 109.38(12) no
N3 S2 C28 . . . 104.90(11) no
O6 S2 C28 . . . 109.55(12) no
O6 S2 O7 . . . 120.61(12) no
O6 S2 N3 . . . 106.56(11) no
C14 O5 C15 . . . 118.2(2) no
C31 O10 C32 . . . 117.5(2) no
S1 N1 C1 . . . 122.10(17) no
S1 N1 C3 . . . 125.57(16) no
C1 N1 C3 . . . 111.58(19) no
C1 N2 C2 . . . 113.3(2) no
C2 N2 H2N . . . 129.4(18) no
C1 N2 H2N . . . 117.2(18) no
S2 N3 C18 . . . 123.31(18) no
S2 N3 C20 . . . 124.85(16) no
C18 N3 C20 . . . 110.71(19) no
C18 N4 C19 . . . 112.8(2) no
C18 N4 H4N . . . 119.1(16) no
C19 N4 H4N . . . 128.1(16) no
N1 C1 N2 . . . 107.0(2) no
O3 C1 N1 . . . 126.9(2) no
O3 C1 N2 . . . 126.1(2) no
O4 C2 C3 . . . 125.6(2) no
O4 C2 N2 . . . 126.3(2) no
N2 C2 C3 . . . 108.1(2) no
N1 C3 C10 . . . 111.9(2) no
N1 C3 C4 . . . 111.35(19) no
N1 C3 C2 . . . 99.77(19) no
C2 C3 C4 . . . 108.9(2) no
C2 C3 C10 . . . 108.0(2) no
C4 C3 C10 . . . 115.6(2) no
C5 C4 C9 . . . 118.3(2) no
C3 C4 C9 . . . 122.3(2) no
C3 C4 C5 . . . 119.4(2) no
C4 C5 C6 . . . 121.1(3) no
C5 C6 C7 . . . 119.9(3) no
C6 C7 C8 . . . 119.6(3) no
C7 C8 C9 . . . 121.0(3) no
C4 C9 C8 . . . 120.1(3) no
S1 C11 C17 . . . 120.15(19) no
S1 C11 C12 . . . 119.5(2) no
C12 C11 C17 . . . 120.4(2) no
C11 C12 C13 . . . 120.4(2) no
C12 C13 C14 . . . 119.4(3) no
O5 C14 C16 . . . 115.5(3) no
C13 C14 C16 . . . 120.5(2) no
O5 C14 C13 . . . 124.0(3) no
C14 C16 C17 . . . 119.6(3) no
C11 C17 C16 . . . 119.7(2) no
C4 C5 H5 . . . 119.00 no
C6 C5 H5 . . . 119.00 no
C5 C6 H6 . . . 120.00 no
C7 C6 H6 . . . 120.00 no
C6 C7 H7 . . . 120.00 no
C8 C7 H7 . . . 120.00 no
C7 C8 H8 . . . 120.00 no
C9 C8 H8 . . . 119.00 no
C4 C9 H9 . . . 120.00 no
C8 C9 H9 . . . 120.00 no
H10A C10 H10B . . . 109.00 no
H10A C10 H10C . . . 109.00 no
C3 C10 H10C . . . 109.00 no
C3 C10 H10B . . . 109.00 no
C3 C10 H10A . . . 110.00 no
H10B C10 H10C . . . 110.00 no
C11 C12 H12 . . . 120.00 no
C13 C12 H12 . . . 120.00 no
C14 C13 H13 . . . 120.00 no
C12 C13 H13 . . . 120.00 no
O5 C15 H15B . . . 109.00 no
O5 C15 H15A . . . 109.00 no
H15A C15 H15B . . . 109.00 no
H15A C15 H15C . . . 110.00 no
O5 C15 H15C . . . 109.00 no
H15B C15 H15C . . . 110.00 no
C14 C16 H16 . . . 120.00 no
C17 C16 H16 . . . 120.00 no
C16 C17 H17 . . . 120.00 no
C11 C17 H17 . . . 120.00 no
N3 C18 N4 . . . 107.7(2) no
O8 C18 N3 . . . 126.9(2) no
O8 C18 N4 . . . 125.4(2) no
O9 C19 C20 . . . 125.8(2) no
O9 C19 N4 . . . 125.9(2) no
N4 C19 C20 . . . 108.3(2) no
N3 C20 C21 . . . 112.64(19) no
N3 C20 C19 . . . 100.5(2) no
C19 C20 C27 . . . 107.1(2) no
C21 C20 C27 . . . 114.8(2) no
N3 C20 C27 . . . 111.6(2) no
C19 C20 C21 . . . 109.1(2) no
C22 C21 C26 . . . 119.3(2) no
C20 C21 C22 . . . 118.8(2) no
C20 C21 C26 . . . 122.0(2) no
C21 C22 C23 . . . 120.2(2) no
C22 C23 C24 . . . 120.1(2) no
C23 C24 C25 . . . 120.0(3) no
C24 C25 C26 . . . 120.0(3) no
C21 C26 C25 . . . 120.5(2) no
C29 C28 C34 . . . 119.9(2) no
S2 C28 C29 . . . 120.4(2) no
S2 C28 C34 . . . 119.7(2) no
C28 C29 C30 . . . 119.8(2) no
C29 C30 C31 . . . 119.8(2) no
O10 C31 C33 . . . 124.5(2) no
O10 C31 C30 . . . 115.0(2) no
C30 C31 C33 . . . 120.5(2) no
C31 C33 C34 . . . 118.9(2) no
C28 C34 C33 . . . 121.1(3) no
C21 C22 H22 . . . 120.00 no
C23 C22 H22 . . . 120.00 no
C22 C23 H23 . . . 120.00 no
C24 C23 H23 . . . 120.00 no
C23 C24 H24 . . . 120.00 no
C25 C24 H24 . . . 120.00 no
C24 C25 H25 . . . 120.00 no
C26 C25 H25 . . . 120.00 no
C21 C26 H26 . . . 120.00 no
C25 C26 H26 . . . 120.00 no
C20 C27 H27A . . . 109.00 no
C20 C27 H27B . . . 110.00 no
C20 C27 H27C . . . 109.00 no
H27A C27 H27B . . . 109.00 no
H27A C27 H27C . . . 110.00 no
H27B C27 H27C . . . 109.00 no
C28 C29 H29 . . . 120.00 no
C30 C29 H29 . . . 120.00 no
C29 C30 H30 . . . 120.00 no
C31 C30 H30 . . . 120.00 no
O10 C32 H32A . . . 109.00 no
O10 C32 H32B . . . 110.00 no
O10 C32 H32C . . . 109.00 no
H32A C32 H32B . . . 109.00 no
H32A C32 H32C . . . 109.00 no
H32B C32 H32C . . . 109.00 no
C31 C33 H33 . . . 121.00 no
C34 C33 H33 . . . 121.00 no
C28 C34 H34 . . . 119.00 no
C33 C34 H34 . . . 119.00 no

loop_
_geom_bond_atom_site_label_1
_geom_bond_atom_site_label_2
_geom_bond_site_symmetry_1
_geom_bond_site_symmetry_2
_geom_bond_distance
_geom_bond_publ_flag
S1 O1 . . 1.4266(19) no
S1 O2 . . 1.424(2) no
S1 N1 . . 1.670(2) no
S1 C11 . . 1.739(2) no
S2 N3 . . 1.676(2) no
S2 O6 . . 1.4155(19) no
S2 O7 . . 1.422(2) no
S2 C28 . . 1.738(3) no
O3 C1 . . 1.212(3) no
O4 C2 . . 1.203(3) no
O5 C14 . . 1.358(3) no
O5 C15 . . 1.432(4) no
O8 C18 . . 1.216(3) no
O9 C19 . . 1.213(3) no
O10 C31 . . 1.357(3) no
O10 C32 . . 1.440(4) no
N1 C1 . . 1.382(3) no
N1 C3 . . 1.502(3) no
N2 C1 . . 1.372(3) no
N2 C2 . . 1.362(3) no
N2 H2N . . 0.91(2) no
N3 C20 . . 1.493(3) no
N3 C18 . . 1.390(3) no
N4 C18 . . 1.363(3) no
N4 C19 . . 1.362(3) no
N4 H4N . . 0.92(2) no
C2 C3 . . 1.526(4) no
C3 C4 . . 1.524(3) no
C3 C10 . . 1.520(4) no
C4 C9 . . 1.374(4) no
C4 C5 . . 1.379(4) no
C5 C6 . . 1.379(4) no
C6 C7 . . 1.361(4) no
C7 C8 . . 1.357(5) no
C8 C9 . . 1.381(4) no
C11 C17 . . 1.380(4) no
C11 C12 . . 1.373(4) no
C12 C13 . . 1.372(4) no
C13 C14 . . 1.378(4) no
C14 C16 . . 1.387(4) no
C16 C17 . . 1.374(4) no
C5 H5 . . 0.9500 no
C6 H6 . . 0.9500 no
C7 H7 . . 0.9500 no
C8 H8 . . 0.9500 no
C9 H9 . . 0.9500 no
C10 H10B . . 0.9800 no
C10 H10A . . 0.9800 no
C10 H10C . . 0.9800 no
C12 H12 . . 0.9500 no
C13 H13 . . 0.9500 no
C15 H15B . . 0.9800 no
C15 H15A . . 0.9800 no
C15 H15C . . 0.9800 no
C16 H16 . . 0.9500 no
C17 H17 . . 0.9500 no
C19 C20 . . 1.518(3) no
C20 C27 . . 1.530(4) no
C20 C21 . . 1.532(3) no
C21 C22 . . 1.385(3) no
C21 C26 . . 1.376(4) no
C22 C23 . . 1.383(4) no
C23 C24 . . 1.375(4) no
C24 C25 . . 1.374(4) no
C25 C26 . . 1.384(4) no
C28 C34 . . 1.372(4) no
C28 C29 . . 1.385(4) no
C29 C30 . . 1.368(4) no
C30 C31 . . 1.391(4) no
C31 C33 . . 1.378(4) no
C33 C34 . . 1.371(4) no
C22 H22 . . 0.9500 no
C23 H23 . . 0.9500 no
C24 H24 . . 0.9500 no
C25 H25 . . 0.9500 no
C26 H26 . . 0.9500 no
C27 H27A . . 0.9800 no
C27 H27B . . 0.9800 no
C27 H27C . . 0.9800 no
C29 H29 . . 0.9500 no
C30 H30 . . 0.9500 no
C32 H32A . . 0.9800 no
C32 H32B . . 0.9800 no
C32 H32C . . 0.9800 no
C33 H33 . . 0.9500 no
C34 H34 . . 0.9500 no

loop_
_geom_hbond_atom_site_label_D
_geom_hbond_atom_site_label_H
_geom_hbond_atom_site_label_A
_geom_hbond_site_symmetry_A
_geom_hbond_distance_DH
_geom_hbond_distance_HA
_geom_hbond_distance_DA
_geom_hbond_angle_DHA
_geom_hbond_publ_flag
N2 H2N O8 1_455 0.91(2) 1.95(2) 2.851(3) 171(2) yes
N4 H4N O3 1_655 0.92(2) 1.89(2) 2.800(3) 171(2) yes
C5 H5 O2 1_455 0.95 2.36 3.218(3) 150 yes
C10 H10A O8 . 0.98 2.56 3.437(3) 149 yes
C10 H10B O2 . 0.98 2.45 3.055(3) 120 yes
C12 H12 O2 . 0.95 2.52 2.905(3) 104 yes
C13 H13 O9 2_656 0.95 2.43 3.287(3) 150 yes
C22 H22 O7 1_655 0.95 2.42 3.351(3) 165 yes
C24 H24 O8 2_645 0.95 2.56 3.492(3) 166 yes
C27 H27A O7 . 0.98 2.52 3.126(4) 120 yes
C29 H29 O7 . 0.95 2.54 2.916(3) 104 yes
C30 H30 O4 2_545 0.95 2.38 3.159(3) 138 yes
C34 H34 O8 . 0.95 2.56 3.291(3) 134 yes

loop_
_geom_torsion_atom_site_label_1
_geom_torsion_atom_site_label_2
_geom_torsion_atom_site_label_3
_geom_torsion_atom_site_label_4
_geom_torsion_site_symmetry_1
_geom_torsion_site_symmetry_2
_geom_torsion_site_symmetry_3
_geom_torsion_site_symmetry_4
_geom_torsion
_geom_torsion_publ_flag
O1 S1 N1 C1 . . . . 44.6(2) no
O1 S1 N1 C3 . . . . -146.18(18) no
O2 S1 N1 C1 . . . . 173.23(18) no
O2 S1 N1 C3 . . . . -17.6(2) no
C11 S1 N1 C1 . . . . -71.7(2) no
C11 S1 N1 C3 . . . . 97.5(2) no
O1 S1 C11 C12 . . . . 149.2(2) no
O1 S1 C11 C17 . . . . -31.9(2) no
O2 S1 C11 C12 . . . . 14.9(2) no
O2 S1 C11 C17 . . . . -166.3(2) no
N1 S1 C11 C12 . . . . -96.7(2) no
N1 S1 C11 C17 . . . . 82.2(2) no
O6 S2 N3 C18 . . . . -38.6(2) no
O6 S2 N3 C20 . . . . 154.74(18) no
O7 S2 N3 C18 . . . . -167.37(19) no
O7 S2 N3 C20 . . . . 26.0(2) no
C28 S2 N3 C18 . . . . 77.5(2) no
C28 S2 N3 C20 . . . . -89.1(2) no
O6 S2 C28 C29 . . . . -137.8(2) no
O6 S2 C28 C34 . . . . 44.6(3) no
O7 S2 C28 C29 . . . . -3.6(3) no
O7 S2 C28 C34 . . . . 178.9(2) no
N3 S2 C28 C29 . . . . 108.1(2) no
N3 S2 C28 C34 . . . . -69.4(2) no
C15 O5 C14 C13 . . . . 0.2(4) no
C15 O5 C14 C16 . . . . -179.6(3) no
C32 O10 C31 C30 . . . . -178.8(2) no
C32 O10 C31 C33 . . . . 0.5(4) no
S1 N1 C3 C2 . . . . -175.22(16) no
S1 N1 C1 O3 . . . . -5.0(4) no
S1 N1 C1 N2 . . . . 174.13(15) no
C3 N1 C1 O3 . . . . -175.6(2) no
C3 N1 C1 N2 . . . . 3.6(3) no
C1 N1 C3 C2 . . . . -5.0(2) no
S1 N1 C3 C4 . . . . -60.3(3) no
S1 N1 C3 C10 . . . . 70.7(2) no
C1 N1 C3 C4 . . . . 109.9(2) no
C1 N1 C3 C10 . . . . -119.1(2) no
C1 N2 C2 O4 . . . . 175.3(3) no
C2 N2 C1 O3 . . . . 179.0(2) no
C2 N2 C1 N1 . . . . -0.2(3) no
C1 N2 C2 C3 . . . . -3.2(3) no
S2 N3 C18 O8 . . . . 9.1(4) no
S2 N3 C18 N4 . . . . -170.73(16) no
C20 N3 C18 N4 . . . . -2.4(3) no
S2 N3 C20 C19 . . . . 169.04(16) no
S2 N3 C20 C21 . . . . 53.1(3) no
S2 N3 C20 C27 . . . . -77.7(2) no
C18 N3 C20 C19 . . . . 0.9(2) no
C18 N3 C20 C21 . . . . -115.0(2) no
C18 N3 C20 C27 . . . . 114.2(2) no
C20 N3 C18 O8 . . . . 177.4(2) no
C19 N4 C18 N3 . . . . 3.1(3) no
C18 N4 C19 O9 . . . . 178.2(2) no
C18 N4 C19 C20 . . . . -2.5(3) no
C19 N4 C18 O8 . . . . -176.8(2) no
N2 C2 C3 C4 . . . . -112.0(2) no
N2 C2 C3 C10 . . . . 121.7(2) no
N2 C2 C3 N1 . . . . 4.8(2) no
O4 C2 C3 N1 . . . . -173.7(2) no
O4 C2 C3 C4 . . . . 69.6(3) no
O4 C2 C3 C10 . . . . -56.8(3) no
C10 C3 C4 C9 . . . . -8.8(4) no
N1 C3 C4 C9 . . . . 120.3(3) no
C2 C3 C4 C5 . . . . 48.5(3) no
N1 C3 C4 C5 . . . . -60.6(3) no
C10 C3 C4 C5 . . . . 170.3(2) no
C2 C3 C4 C9 . . . . -130.6(3) no
C9 C4 C5 C6 . . . . -0.4(4) no
C3 C4 C5 C6 . . . . -179.5(2) no
C3 C4 C9 C8 . . . . 179.4(3) no
C5 C4 C9 C8 . . . . 0.3(4) no
C4 C5 C6 C7 . . . . 1.0(4) no
C5 C6 C7 C8 . . . . -1.5(5) no
C6 C7 C8 C9 . . . . 1.5(5) no
C7 C8 C9 C4 . . . . -0.8(5) no
S1 C11 C12 C13 . . . . 179.4(2) no
C17 C11 C12 C13 . . . . 0.5(4) no
S1 C11 C17 C16 . . . . 179.8(2) no
C12 C11 C17 C16 . . . . -1.4(4) no
C11 C12 C13 C14 . . . . 0.8(4) no
C12 C13 C14 O5 . . . . 178.9(3) no
C12 C13 C14 C16 . . . . -1.2(4) no
O5 C14 C16 C17 . . . . -179.7(2) no
C13 C14 C16 C17 . . . . 0.4(4) no
C14 C16 C17 C11 . . . . 0.9(4) no
O9 C19 C20 N3 . . . . -179.8(2) no
O9 C19 C20 C21 . . . . -61.3(3) no
O9 C19 C20 C27 . . . . 63.6(3) no
N4 C19 C20 N3 . . . . 0.9(2) no
N4 C19 C20 C21 . . . . 119.4(2) no
N4 C19 C20 C27 . . . . -115.8(2) no
N3 C20 C21 C22 . . . . 67.3(3) no
N3 C20 C21 C26 . . . . -111.8(3) no
C19 C20 C21 C22 . . . . -43.4(3) no
C19 C20 C21 C26 . . . . 137.6(2) no
C27 C20 C21 C22 . . . . -163.5(2) no
C27 C20 C21 C26 . . . . 17.4(3) no
C20 C21 C22 C23 . . . . 179.9(2) no
C26 C21 C22 C23 . . . . -1.0(4) no
C20 C21 C26 C25 . . . . -180.0(3) no
C22 C21 C26 C25 . . . . 1.0(4) no
C21 C22 C23 C24 . . . . 0.1(4) no
C22 C23 C24 C25 . . . . 0.8(4) no
C23 C24 C25 C26 . . . . -0.9(4) no
C24 C25 C26 C21 . . . . -0.1(4) no
S2 C28 C29 C30 . . . . -178.7(2) no
C34 C28 C29 C30 . . . . -1.2(4) no
S2 C28 C34 C33 . . . . 177.6(2) no
C29 C28 C34 C33 . . . . 0.1(4) no
C28 C29 C30 C31 . . . . 1.3(4) no
C29 C30 C31 O10 . . . . 179.0(2) no
C29 C30 C31 C33 . . . . -0.3(4) no
O10 C31 C33 C34 . . . . 180.0(2) no
C30 C31 C33 C34 . . . . -0.8(4) no
C31 C33 C34 C28 . . . . 0.9(4) no
